data_4318075
loop_
_publ_author_name
'Christopher J. Chang'
'Erin A. Baker'
'Bradford J. Pistorio'
'Yongqi Deng'
'Zhi-Heng Loh'
'Scott E. Miller'
'Scott D. Carpenter'
'Daniel G. Nocera'

_publ_section_title
;
 Structural, Spectroscopic, and Reactivity Comparison of Xanthene- and
 Dibenzofuran-Bridged Cofacial Bisporphyrins
;
_journal_name_full 'Inorganic Chemistry'
_journal_page_first 3102
_journal_page_last 3109
_journal_paper_doi 10.1021/ic0111029
_journal_volume 41
_journal_year 2002
_chemical_formula_sum 'C80 H92 Cl2 N8 O'
_chemical_formula_weight 1252.52
_chemical_name_common 'H4 DPX'
_chemical_name_systematic
;
   ?
;
_space_group_IT_number 2
_symmetry_cell_setting triclinic
_symmetry_space_group_name_Hall '-P 1'
_symmetry_space_group_name_H-M 'P -1'
_atom_sites_solution_hydrogens geom
_atom_sites_solution_primary direct
_atom_sites_solution_secondary difmap
_audit_creation_method SHELXL-97
_cell_angle_alpha 80.116(2)
_cell_angle_beta 76.832(2)
_cell_angle_gamma 80.4070(10)
_cell_formula_units_Z 4
_cell_length_a 13.5167(12)
_cell_length_b 21.7008(18)
_cell_length_c 23.808(2)
_cell_measurement_temperature 293(2)
_cell_volume 6639.4(10)
_computing_cell_refinement 'Bruker SMART'
_computing_data_collection 'Bruker SMART'
_computing_data_reduction 'Bruker SHELXTL'
_computing_molecular_graphics 'Bruker SHELXTL'
_computing_publication_material 'Bruker SHELXTL'
_computing_structure_refinement 'SHELXL-97 (Sheldrick, 1997)'
_computing_structure_solution 'SHELXS-97 (Sheldrick, 1990)'
_diffrn_ambient_temperature 293(2)
_diffrn_measured_fraction_theta_full 0.991
_diffrn_measured_fraction_theta_max 0.991
_diffrn_measurement_device_type 'CCD area detector'
_diffrn_measurement_method 'phi and omega scans'
_diffrn_radiation_monochromator graphite
_diffrn_radiation_source 'fine-focus sealed tube'
_diffrn_radiation_type MoK\a
_diffrn_radiation_wavelength 0.71073
_diffrn_reflns_av_R_equivalents 0.0342
_diffrn_reflns_av_sigmaI/netI 0.0289
_diffrn_reflns_limit_h_max 9
_diffrn_reflns_limit_h_min -13
_diffrn_reflns_limit_k_max 20
_diffrn_reflns_limit_k_min -20
_diffrn_reflns_limit_l_max 19
_diffrn_reflns_limit_l_min -22
_diffrn_reflns_number 18992
_diffrn_reflns_theta_full 20.00
_diffrn_reflns_theta_max 20.00
_diffrn_reflns_theta_min 2.25
_exptl_absorpt_coefficient_mu 0.152
_exptl_absorpt_correction_T_max 0.9630
_exptl_absorpt_correction_T_min 0.5986
_exptl_absorpt_correction_type empirical
_exptl_crystal_colour red-purple
_exptl_crystal_density_diffrn 1.253
_exptl_crystal_density_method 'not measured'
_exptl_crystal_description 'parallel pl'
_exptl_crystal_F_000 2680
_refine_diff_density_max 0.395
_refine_diff_density_min -0.703
_refine_diff_density_rms 0.045
_refine_ls_extinction_coef 0.00116(17)
_refine_ls_extinction_expression Fc^*^=kFc[1+0.001xFc^2^\l^3^/sin(2\q)]^-1/4^
_refine_ls_extinction_method SHELXL
_refine_ls_goodness_of_fit_ref 1.029
_refine_ls_hydrogen_treatment mixed
_refine_ls_matrix_type fullcycle
_refine_ls_number_parameters 1676
_refine_ls_number_reflns 12281
_refine_ls_number_restraints 0
_refine_ls_restrained_S_all 1.029
_refine_ls_R_factor_all 0.0715
_refine_ls_R_factor_gt 0.0552
_refine_ls_shift/su_max 0.081
_refine_ls_shift/su_mean 0.004
_refine_ls_structure_factor_coef Fsqd
_refine_ls_weighting_details 'calc w=1/[\s^2^(Fo^2^)+(0.0910P)^2^+5.2460P] where P=(Fo^2^+2Fc^2^)/3'
_refine_ls_weighting_scheme calc
_refine_ls_wR_factor_gt 0.1494
_refine_ls_wR_factor_ref 0.1588
_reflns_number_gt 9688
_reflns_number_total 12281
_reflns_threshold_expression >2sigma(I)
_cod_data_source_file ic0111029_1.cif
_cod_data_source_block 99219m
_cod_depositor_comments
;
The following automatic conversions were performed:

'_symmetry_cell_setting' value 'Triclinic' changed to 'triclinic'
according to the built-in table from CIF Core dictionary named
'cif_core.dic' version 2.4.1 from 2010-06-29.

Automatic conversion script
Id: cif_fix_values 1646 2011-03-28 12:23:43Z adriana 
;
_cod_database_code 4318075

loop_
_symmetry_equiv_pos_as_xyz
'x, y, z'
'-x, -y, -z'

loop_
_atom_site_label
_atom_site_type_symbol
_atom_site_fract_x
_atom_site_fract_y
_atom_site_fract_z
_atom_site_U_iso_or_equiv
_atom_site_adp_type
_atom_site_occupancy
_atom_site_symmetry_multiplicity
_atom_site_calc_flag
_atom_site_refinement_flags
_atom_site_disorder_assembly
_atom_site_disorder_group
N1 N 0.61910(19) 0.23124(12) 0.18336(12) 0.032 Uani 1 1 d . . .
H1 H 0.6532 0.2072 0.2070 0.039 Uiso 1 1 calc R . .
N2 N 0.8202(2) 0.21455(12) 0.20461(12) 0.034 Uani 1 1 d . . .
H2 H 0.7619 0.2022 0.2213 0.041 Uiso 1 1 calc R . .
N3 N 0.7599(2) 0.10878(13) 0.30399(12) 0.036 Uani 1 1 d . . .
H3 H 0.7265 0.1334 0.2803 0.043 Uiso 1 1 calc R . .
N4 N 0.5564(2) 0.12876(12) 0.28607(11) 0.034 Uani 1 1 d . . .
H4 H 0.6123 0.1448 0.2716 0.041 Uiso 1 1 calc R . .
N5 N 0.66978(19) 0.35376(12) 0.29081(11) 0.029 Uani 1 1 d . . .
H5 H 0.7080 0.3230 0.3066 0.035 Uiso 1 1 calc R . .
N6 N 0.87460(19) 0.32700(12) 0.30371(11) 0.029 Uani 1 1 d . . .
H6 H 0.8167 0.3156 0.3223 0.035 Uiso 1 1 calc R . .
N7 N 0.8226(2) 0.21945(12) 0.40271(11) 0.033 Uani 1 1 d . . .
H7 H 0.7878 0.2449 0.3802 0.040 Uiso 1 1 calc R . .
N8 N 0.6214(2) 0.24020(12) 0.38214(11) 0.032 Uani 1 1 d . . .
H8 H 0.6770 0.2565 0.3671 0.038 Uiso 1 1 calc R . .
N9 N 0.10950(19) 0.73666(12) 0.17040(11) 0.030 Uani 1 1 d . . .
H9 H 0.1420 0.7136 0.1953 0.036 Uiso 1 1 calc R . .
N10 N 0.3112(2) 0.72137(12) 0.19340(12) 0.033 Uani 1 1 d . . .
H10 H 0.2523 0.7106 0.2111 0.039 Uiso 1 1 calc R . .
N11 N 0.2449(2) 0.62573(12) 0.29947(12) 0.035 Uani 1 1 d . . .
H11 H 0.2135 0.6477 0.2735 0.042 Uiso 1 1 calc R . .
N12 N 0.0425(2) 0.64235(12) 0.27756(11) 0.032 Uani 1 1 d . . .
H12 H 0.0987 0.6579 0.2624 0.039 Uiso 1 1 calc R . .
N13 N 0.16891(19) 0.84464(12) 0.28669(11) 0.028 Uani 1 1 d . . .
H13 H 0.2076 0.8147 0.3030 0.034 Uiso 1 1 calc R . .
N14 N 0.37198(19) 0.82120(12) 0.30122(11) 0.028 Uani 1 1 d . . .
H14 H 0.3138 0.8109 0.3207 0.033 Uiso 1 1 calc R . .
N15 N 0.3167(2) 0.72848(12) 0.41189(11) 0.032 Uani 1 1 d . . .
H15 H 0.2838 0.7471 0.3854 0.039 Uiso 1 1 calc R . .
N16 N 0.1158(2) 0.74446(12) 0.39187(11) 0.031 Uani 1 1 d . . .
H16 H 0.1733 0.7564 0.3731 0.037 Uiso 1 1 calc R . .
O1 O 0.76793(16) 0.41323(9) 0.12455(9) 0.0284(5) Uani 1 1 d . . .
O2 O 0.26481(16) 0.91328(9) 0.11832(9) 0.0286(5) Uani 1 1 d . . .
C1 C 0.5184(2) 0.23275(15) 0.18391(15) 0.0325(9) Uani 1 1 d . . .
C2 C 0.4889(2) 0.27930(15) 0.13741(15) 0.0333(9) Uani 1 1 d . . .
C2A C 0.3837(3) 0.29527(17) 0.12286(16) 0.0432(10) Uani 1 1 d . . .
H2A1 H 0.3677 0.3408 0.1151 0.052 Uiso 1 1 calc R . .
H2A2 H 0.3335 0.2803 0.1564 0.052 Uiso 1 1 calc R . .
C2B C 0.3750(3) 0.2666(2) 0.07049(19) 0.0670(13) Uani 1 1 d . . .
H2B1 H 0.4219 0.2830 0.0366 0.100 Uiso 1 1 calc R . .
H2B2 H 0.3063 0.2771 0.0640 0.100 Uiso 1 1 calc R . .
H2B3 H 0.3914 0.2215 0.0777 0.100 Uiso 1 1 calc R . .
C3 C 0.5742(2) 0.30587(15) 0.10908(15) 0.0331(9) Uani 1 1 d . . .
C3A C 0.5747(3) 0.35986(18) 0.05967(17) 0.0493(11) Uani 1 1 d . . .
H3A1 H 0.5068 0.3716 0.0521 0.074 Uiso 1 1 calc R . .
H3A2 H 0.6207 0.3470 0.0253 0.074 Uiso 1 1 calc R . .
H3A3 H 0.5970 0.3953 0.0702 0.074 Uiso 1 1 calc R . .
C4 C 0.6565(2) 0.27473(14) 0.13863(14) 0.0292(8) Uani 1 1 d . . .
C5 C 0.7603(3) 0.28590(14) 0.12387(14) 0.0312(9) Uani 1 1 d . . .
C6 C 0.8368(2) 0.25764(15) 0.15492(14) 0.0320(9) Uani 1 1 d . . .
C7 C 0.9444(2) 0.26561(15) 0.14262(15) 0.0320(9) Uani 1 1 d . . .
C7A C 1.0030(3) 0.30708(17) 0.09293(17) 0.0463(10) Uani 1 1 d . . .
H7A1 H 1.0732 0.3026 0.0966 0.069 Uiso 1 1 calc R . .
H7A2 H 0.9730 0.3503 0.0940 0.069 Uiso 1 1 calc R . .
H7A3 H 0.9999 0.2947 0.0566 0.069 Uiso 1 1 calc R . .
C8 C 0.9876(2) 0.22718(15) 0.18455(15) 0.0337(9) Uani 1 1 d . . .
C8A C 1.0990(3) 0.21634(17) 0.18788(17) 0.0433(10) Uani 1 1 d . . .
H8A1 H 1.1054 0.1997 0.2276 0.052 Uiso 1 1 calc R . .
H8A2 H 1.1262 0.2563 0.1777 0.052 Uiso 1 1 calc R . .
C8B C 1.1615(3) 0.17053(19) 0.1473(2) 0.0638(13) Uani 1 1 d . . .
H8B1 H 1.1339 0.1312 0.1567 0.096 Uiso 1 1 calc R . .
H8B2 H 1.2315 0.1636 0.1517 0.096 Uiso 1 1 calc R . .
H8B3 H 1.1586 0.1880 0.1077 0.096 Uiso 1 1 calc R . .
C9 C 0.9102(2) 0.19412(15) 0.22373(15) 0.0321(9) Uani 1 1 d . . .
C10 C 0.9259(3) 0.14730(16) 0.26930(15) 0.0362(9) Uani 1 1 d . . .
H10G H 0.9918 0.1410 0.2765 0.043 Uiso 1 1 calc R . .
C10A C 0.1896(3) 1.03643(17) 0.03130(16) 0.0433(10) Uani 1 1 d . . .
H10A H 0.1505 1.0110 0.0629 0.065 Uiso 1 1 calc R . .
H10B H 0.1683 1.0348 -0.0042 0.065 Uiso 1 1 calc R . .
H10C H 0.1783 1.0793 0.0391 0.065 Uiso 1 1 calc R . .
C10B C 0.3650(3) 1.05238(17) -0.02514(15) 0.0449(10) Uani 1 1 d . . .
H10D H 0.3541 1.0949 -0.0166 0.067 Uiso 1 1 calc R . .
H10E H 0.3423 1.0516 -0.0604 0.067 Uiso 1 1 calc R . .
H10F H 0.4367 1.0366 -0.0300 0.067 Uiso 1 1 calc R . .
C11 C 0.8599(3) 0.10800(15) 0.30617(14) 0.0342(9) Uani 1 1 d . . .
C12 C 0.8888(3) 0.05905(16) 0.35154(15) 0.0374(9) Uani 1 1 d . . .
C12A C 0.9937(3) 0.04275(18) 0.36566(17) 0.0511(11) Uani 1 1 d . . .
H12A H 0.9893 0.0170 0.4030 0.077 Uiso 1 1 calc R . .
H12B H 1.0203 0.0808 0.3667 0.077 Uiso 1 1 calc R . .
H12C H 1.0384 0.0200 0.3364 0.077 Uiso 1 1 calc R . .
C13 C 0.8032(3) 0.03178(16) 0.37756(15) 0.0421(10) Uani 1 1 d . . .
C13A C 0.7890(3) -0.01877(18) 0.43052(19) 0.0584(12) Uani 1 1 d . . .
H13A H 0.8323 -0.0138 0.4564 0.070 Uiso 1 1 calc R . .
H13B H 0.7183 -0.0131 0.4515 0.070 Uiso 1 1 calc R . .
C13B C 0.8147(3) -0.0834(2) 0.41435(19) 0.0661(13) Uani 1 1 d . . .
H13C H 0.7727 -0.0883 0.3883 0.099 Uiso 1 1 calc R . .
H13D H 0.8026 -0.1137 0.4488 0.099 Uiso 1 1 calc R . .
H13E H 0.8856 -0.0900 0.3954 0.099 Uiso 1 1 calc R . .
C14 C 0.7231(3) 0.06289(16) 0.34658(15) 0.0382(9) Uani 1 1 d . . .
C15 C 0.6232(3) 0.04917(17) 0.35809(15) 0.0410(10) Uani 1 1 d . . .
H15A H 0.6070 0.0161 0.3875 0.049 Uiso 1 1 calc R . .
C16 C 0.5450(3) 0.07961(16) 0.33038(14) 0.0356(9) Uani 1 1 d . . .
C17 C 0.4400(3) 0.06749(16) 0.34216(15) 0.0353(9) Uani 1 1 d . . .
C17A C 0.3961(3) 0.01614(16) 0.38724(15) 0.0426(10) Uani 1 1 d . . .
H17A H 0.3256 0.0310 0.4041 0.051 Uiso 1 1 calc R . .
H17B H 0.4345 0.0070 0.4182 0.051 Uiso 1 1 calc R . .
C17B C 0.3992(3) -0.04421(18) 0.36214(17) 0.0588(12) Uani 1 1 d . . .
H17C H 0.3539 -0.0368 0.3352 0.088 Uiso 1 1 calc R . .
H17D H 0.3778 -0.0769 0.3931 0.088 Uiso 1 1 calc R . .
H17E H 0.4679 -0.0570 0.3422 0.088 Uiso 1 1 calc R . .
C18 C 0.3913(3) 0.11009(16) 0.30471(15) 0.0367(9) Uani 1 1 d . . .
C18A C 0.2803(3) 0.11704(18) 0.30025(17) 0.0468(10) Uani 1 1 d . . .
H18A H 0.2487 0.0827 0.3247 0.070 Uiso 1 1 calc R . .
H18B H 0.2762 0.1166 0.2606 0.070 Uiso 1 1 calc R . .
H18C H 0.2455 0.1562 0.3126 0.070 Uiso 1 1 calc R . .
C19 C 0.4659(2) 0.14845(15) 0.26837(15) 0.0329(9) Uani 1 1 d . . .
C20 C 0.4493(3) 0.19537(15) 0.22308(15) 0.0350(9) Uani 1 1 d . . .
H20 H 0.3822 0.2037 0.2175 0.042 Uiso 1 1 calc R . .
C21 C 0.5658(2) 0.35758(15) 0.29821(14) 0.0306(8) Uani 1 1 d . . .
C22 C 0.5313(2) 0.41725(15) 0.26694(14) 0.0313(9) Uani 1 1 d . . .
C22A C 0.4230(3) 0.43893(17) 0.26013(15) 0.0385(9) Uani 1 1 d . . .
H22A H 0.4126 0.4846 0.2519 0.046 Uiso 1 1 calc R . .
H22B H 0.3766 0.4265 0.2964 0.046 Uiso 1 1 calc R . .
C22B C 0.3983(3) 0.4113(2) 0.21148(17) 0.0555(11) Uani 1 1 d . . .
H22C H 0.4449 0.4229 0.1757 0.083 Uiso 1 1 calc R . .
H22D H 0.3293 0.4273 0.2074 0.083 Uiso 1 1 calc R . .
H22E H 0.4051 0.3661 0.2205 0.083 Uiso 1 1 calc R . .
C23 C 0.6153(2) 0.44721(15) 0.24155(14) 0.0308(9) Uani 1 1 d . . .
C23A C 0.6096(3) 0.51305(15) 0.20954(16) 0.0395(9) Uani 1 1 d . . .
H23A H 0.6209 0.5116 0.1685 0.059 Uiso 1 1 calc R . .
H23B H 0.6612 0.5341 0.2173 0.059 Uiso 1 1 calc R . .
H23C H 0.5431 0.5357 0.2224 0.059 Uiso 1 1 calc R . .
C24 C 0.7051(2) 0.40532(15) 0.25492(13) 0.0275(8) Uani 1 1 d . . .
C25 C 0.8100(2) 0.41184(15) 0.23419(13) 0.0276(8) Uani 1 1 d . . .
C26 C 0.8901(2) 0.37212(15) 0.25602(13) 0.0281(8) Uani 1 1 d . . .
C27 C 1.0011(2) 0.37474(15) 0.23557(14) 0.0322(9) Uani 1 1 d . . .
C27A C 1.0588(3) 0.41138(18) 0.18204(16) 0.0468(10) Uani 1 1 d . . .
H27A H 1.0672 0.4515 0.1909 0.070 Uiso 1 1 calc R . .
H27B H 1.0210 0.4179 0.1514 0.070 Uiso 1 1 calc R . .
H27C H 1.1249 0.3881 0.1696 0.070 Uiso 1 1 calc R . .
C28 C 1.0473(2) 0.33371(16) 0.27448(14) 0.0322(9) Uani 1 1 d . . .
C28A C 1.1586(3) 0.32281(17) 0.27699(16) 0.0407(10) Uani 1 1 d . . .
H28A H 1.1990 0.3316 0.2380 0.049 Uiso 1 1 calc R . .
H28B H 1.1773 0.2788 0.2914 0.049 Uiso 1 1 calc R . .
C28B C 1.1838(3) 0.3639(2) 0.31595(17) 0.0533(11) Uani 1 1 d . . .
H28C H 1.1691 0.4075 0.3006 0.080 Uiso 1 1 calc R . .
H28D H 1.2551 0.3542 0.3175 0.080 Uiso 1 1 calc R . .
H28E H 1.1431 0.3559 0.3545 0.080 Uiso 1 1 calc R . .
C29 C 0.9674(2) 0.30380(15) 0.31620(14) 0.0281(8) Uani 1 1 d . . .
C30 C 0.9879(3) 0.25768(15) 0.36229(14) 0.0335(9) Uani 1 1 d . . .
H30 H 1.0554 0.2513 0.3671 0.040 Uiso 1 1 calc R . .
C31 C 0.9236(2) 0.21997(15) 0.40193(14) 0.0325(9) Uani 1 1 d . . .
C32 C 0.9510(3) 0.17218(16) 0.44731(15) 0.0370(9) Uani 1 1 d . . .
C32A C 1.0544(3) 0.15754(18) 0.46282(17) 0.0499(11) Uani 1 1 d . . .
H32A H 1.0597 0.1857 0.4887 0.075 Uiso 1 1 calc R . .
H32B H 1.1064 0.1627 0.4281 0.075 Uiso 1 1 calc R . .
H32C H 1.0634 0.1148 0.4817 0.075 Uiso 1 1 calc R . .
C33 C 0.8667(3) 0.14274(16) 0.47297(15) 0.0405(10) Uani 1 1 d . . .
C33A C 0.8579(3) 0.08901(17) 0.52297(15) 0.0445(10) Uani 1 1 d . . .
H33A H 0.8002 0.0678 0.5228 0.053 Uiso 1 1 calc R . .
H33B H 0.9194 0.0586 0.5172 0.053 Uiso 1 1 calc R . .
C33B C 0.8438(3) 0.11087(19) 0.58121(16) 0.0557(11) Uani 1 1 d . . .
H33C H 0.9022 0.1301 0.5823 0.084 Uiso 1 1 calc R . .
H33D H 0.8369 0.0754 0.6114 0.084 Uiso 1 1 calc R . .
H33E H 0.7831 0.1411 0.5871 0.084 Uiso 1 1 calc R . .
C34 C 0.7842(3) 0.17282(15) 0.44435(14) 0.0357(9) Uani 1 1 d . . .
C35 C 0.6856(3) 0.15856(16) 0.45330(15) 0.0386(9) Uani 1 1 d . . .
H35 H 0.6683 0.1247 0.4817 0.046 Uiso 1 1 calc R . .
C36 C 0.6093(3) 0.18984(15) 0.42407(14) 0.0345(9) Uani 1 1 d . . .
C37 C 0.5045(3) 0.17485(16) 0.43627(15) 0.0382(9) Uani 1 1 d . . .
C37A C 0.4653(3) 0.12133(18) 0.48090(16) 0.0481(10) Uani 1 1 d . . .
H37A H 0.4068 0.1089 0.4705 0.058 Uiso 1 1 calc R . .
H37B H 0.5184 0.0852 0.4806 0.058 Uiso 1 1 calc R . .
C37B C 0.4345(3) 0.13962(19) 0.54060(17) 0.0588(12) Uani 1 1 d . . .
H37C H 0.4911 0.1542 0.5501 0.088 Uiso 1 1 calc R . .
H37D H 0.4148 0.1037 0.5682 0.088 Uiso 1 1 calc R . .
H37E H 0.3776 0.1728 0.5420 0.088 Uiso 1 1 calc R . .
C38 C 0.4534(3) 0.21906(16) 0.40270(15) 0.0363(9) Uani 1 1 d . . .
C38A C 0.3418(3) 0.22756(19) 0.39995(18) 0.0507(11) Uani 1 1 d . . .
H38A H 0.3105 0.1925 0.4233 0.076 Uiso 1 1 calc R . .
H38B H 0.3355 0.2296 0.3603 0.076 Uiso 1 1 calc R . .
H38C H 0.3083 0.2660 0.4145 0.076 Uiso 1 1 calc R . .
C39 C 0.5277(2) 0.25994(15) 0.36853(14) 0.0303(8) Uani 1 1 d . . .
C40 C 0.5040(2) 0.31376(15) 0.33084(14) 0.0327(9) Uani 1 1 d . . .
H40 H 0.4361 0.3217 0.3268 0.039 Uiso 1 1 calc R . .
C41 C 0.7935(2) 0.32955(15) 0.06915(14) 0.0296(8) Uani 1 1 d . . .
C42 C 0.8260(3) 0.30831(16) 0.01525(15) 0.0392(9) Uani 1 1 d . . .
H42 H 0.8269 0.2659 0.0129 0.047 Uiso 1 1 calc R . .
C43 C 0.8572(3) 0.34887(17) -0.03489(15) 0.0407(10) Uani 1 1 d . . .
H43 H 0.8804 0.3334 -0.0703 0.049 Uiso 1 1 calc R . .
C44 C 0.8538(3) 0.41210(17) -0.03243(15) 0.0371(9) Uani 1 1 d . . .
H44 H 0.8735 0.4393 -0.0665 0.044 Uiso 1 1 calc R . .
C45 C 0.8211(2) 0.43596(15) 0.02055(13) 0.0283(8) Uani 1 1 d . . .
C46 C 0.8055(3) 0.50628(15) 0.02682(14) 0.0330(9) Uani 1 1 d . . .
C46A C 0.6899(3) 0.53061(17) 0.03290(16) 0.0425(10) Uani 1 1 d . . .
H46A H 0.6517 0.5061 0.0656 0.064 Uiso 1 1 calc R . .
H46B H 0.6684 0.5267 -0.0019 0.064 Uiso 1 1 calc R . .
H46C H 0.6779 0.5741 0.0388 0.064 Uiso 1 1 calc R . .
C46B C 0.8647(3) 0.54565(16) -0.02581(15) 0.0433(10) Uani 1 1 d . . .
H46D H 0.8534 0.5890 -0.0196 0.065 Uiso 1 1 calc R . .
H46E H 0.8413 0.5422 -0.0602 0.065 Uiso 1 1 calc R . .
H46F H 0.9366 0.5304 -0.0307 0.065 Uiso 1 1 calc R . .
C47 C 0.8375(2) 0.51009(14) 0.08387(13) 0.0258(8) Uani 1 1 d . . .
C48 C 0.8844(2) 0.55918(15) 0.09248(15) 0.0327(9) Uani 1 1 d . . .
H48 H 0.9020 0.5908 0.0617 0.039 Uiso 1 1 calc R . .
C49 C 0.9052(3) 0.56139(16) 0.14625(15) 0.0355(9) Uani 1 1 d . . .
H49 H 0.9366 0.5944 0.1515 0.043 Uiso 1 1 calc R . .
C50 C 0.8796(2) 0.51507(15) 0.19200(15) 0.0337(9) Uani 1 1 d . . .
H50 H 0.8927 0.5178 0.2281 0.040 Uiso 1 1 calc R . .
C51 C 0.8346(2) 0.46400(15) 0.18564(13) 0.0277(8) Uani 1 1 d . . .
C52 C 0.8145(2) 0.46355(14) 0.13078(14) 0.0266(8) Uani 1 1 d . . .
C53 C 0.7945(2) 0.39353(15) 0.06998(13) 0.0268(8) Uani 1 1 d . . .
C61 C 0.0097(2) 0.73744(15) 0.16957(14) 0.0301(8) Uani 1 1 d . . .
C62 C -0.0168(2) 0.78228(15) 0.12132(14) 0.0302(9) Uani 1 1 d . . .
C62A C -0.1207(3) 0.79754(17) 0.10551(15) 0.0410(10) Uani 1 1 d . . .
H62A H -0.1360 0.8429 0.0960 0.049 Uiso 1 1 calc R . .
H62B H -0.1720 0.7840 0.1391 0.049 Uiso 1 1 calc R . .
C62B C -0.1286(3) 0.7664(2) 0.05443(18) 0.0624(12) Uani 1 1 d . . .
H62C H -0.0785 0.7798 0.0209 0.094 Uiso 1 1 calc R . .
H62D H -0.1959 0.7784 0.0461 0.094 Uiso 1 1 calc R . .
H62E H -0.1163 0.7214 0.0641 0.094 Uiso 1 1 calc R . .
C63 C 0.0681(2) 0.80921(15) 0.09379(14) 0.0312(9) Uani 1 1 d . . .
C63A C 0.0704(3) 0.86278(17) 0.04415(16) 0.0460(10) Uani 1 1 d . . .
H63A H 0.1169 0.8495 0.0102 0.069 Uiso 1 1 calc R . .
H63B H 0.0927 0.8982 0.0547 0.069 Uiso 1 1 calc R . .
H63C H 0.0029 0.8748 0.0360 0.069 Uiso 1 1 calc R . .
C64 C 0.1501(2) 0.77909(14) 0.12463(14) 0.0283(8) Uani 1 1 d . . .
C65 C 0.2535(2) 0.78956(14) 0.11040(14) 0.0281(8) Uani 1 1 d . . .
C66 C 0.3296(2) 0.76153(14) 0.14174(14) 0.0289(8) Uani 1 1 d . . .
C67 C 0.4385(2) 0.76737(15) 0.12767(15) 0.0327(9) Uani 1 1 d . . .
C67A C 0.4992(3) 0.80382(17) 0.07585(16) 0.0450(10) Uani 1 1 d . . .
H67A H 0.5691 0.7996 0.0800 0.068 Uiso 1 1 calc R . .
H67B H 0.4707 0.8476 0.0732 0.068 Uiso 1 1 calc R . .
H67C H 0.4967 0.7877 0.0412 0.068 Uiso 1 1 calc R . .
C68 C 0.4807(3) 0.73025(15) 0.17076(15) 0.0333(9) Uani 1 1 d . . .
C68A C 0.5929(3) 0.71663(17) 0.17266(17) 0.0428(10) Uani 1 1 d . . .
H68A H 0.6002 0.6999 0.2122 0.051 Uiso 1 1 calc R . .
H68B H 0.6227 0.7557 0.1618 0.051 Uiso 1 1 calc R . .
C68B C 0.6510(3) 0.67006(18) 0.13245(19) 0.0600(12) Uani 1 1 d . . .
H68C H 0.6194 0.6321 0.1415 0.090 Uiso 1 1 calc R . .
H68D H 0.7207 0.6603 0.1374 0.090 Uiso 1 1 calc R . .
H68E H 0.6499 0.6881 0.0928 0.090 Uiso 1 1 calc R . .
C69 C 0.4010(2) 0.70134(15) 0.21222(15) 0.0326(9) Uani 1 1 d . . .
C70 C 0.4141(3) 0.65928(15) 0.26201(15) 0.0350(9) Uani 1 1 d . . .
H70 H 0.4797 0.6532 0.2697 0.042 Uiso 1 1 calc R . .
C71 C 0.3446(3) 0.62521(15) 0.30175(15) 0.0332(9) Uani 1 1 d . . .
C72 C 0.3683(3) 0.58225(16) 0.35210(15) 0.0384(9) Uani 1 1 d . . .
C72A C 0.4709(3) 0.56855(18) 0.36862(17) 0.0508(11) Uani 1 1 d . . .
H72A H 0.4633 0.5494 0.4086 0.076 Uiso 1 1 calc R . .
H72B H 0.4996 0.6072 0.3638 0.076 Uiso 1 1 calc R . .
H72C H 0.5157 0.5403 0.3441 0.076 Uiso 1 1 calc R . .
C73 C 0.2811(3) 0.55752(16) 0.37940(15) 0.0397(9) Uani 1 1 d . . .
C73A C 0.2662(3) 0.51037(17) 0.43354(16) 0.0501(11) Uani 1 1 d . . .
H73A H 0.1945 0.5157 0.4528 0.060 Uiso 1 1 calc R . .
H73B H 0.3058 0.5190 0.4598 0.060 Uiso 1 1 calc R . .
C73B C 0.2977(3) 0.44220(19) 0.42228(18) 0.0613(12) Uani 1 1 d . . .
H73C H 0.2568 0.4326 0.3977 0.092 Uiso 1 1 calc R . .
H73D H 0.2875 0.4146 0.4586 0.092 Uiso 1 1 calc R . .
H73E H 0.3688 0.4364 0.4035 0.092 Uiso 1 1 calc R . .
C74 C 0.2041(3) 0.58516(16) 0.34562(15) 0.0368(9) Uani 1 1 d . . .
C75 C 0.1041(3) 0.57160(17) 0.35686(15) 0.0424(10) Uani 1 1 d . . .
H75 H 0.0855 0.5418 0.3890 0.051 Uiso 1 1 calc R . .
C76 C 0.0283(3) 0.59766(15) 0.32537(14) 0.0356(9) Uani 1 1 d . . .
C77 C -0.0755(3) 0.58359(16) 0.33654(15) 0.0357(9) Uani 1 1 d . . .
C77A C -0.1207(3) 0.53514(17) 0.38382(15) 0.0429(10) Uani 1 1 d . . .
H77A H -0.1926 0.5497 0.3976 0.051 Uiso 1 1 calc R . .
H77B H -0.0865 0.5305 0.4163 0.051 Uiso 1 1 calc R . .
C77B C -0.1108(4) 0.47097(18) 0.36366(18) 0.0616(12) Uani 1 1 d . . .
H77C H -0.1513 0.4741 0.3348 0.092 Uiso 1 1 calc R . .
H77D H -0.1345 0.4406 0.3963 0.092 Uiso 1 1 calc R . .
H77E H -0.0403 0.4578 0.3472 0.092 Uiso 1 1 calc R . .
C78 C -0.1218(3) 0.62172(15) 0.29542(14) 0.0328(9) Uani 1 1 d . . .
C78A C -0.2310(3) 0.62551(17) 0.28987(16) 0.0456(10) Uani 1 1 d . . .
H78A H -0.2559 0.5861 0.3067 0.068 Uiso 1 1 calc R . .
H78B H -0.2349 0.6341 0.2494 0.068 Uiso 1 1 calc R . .
H78C H -0.2722 0.6588 0.3099 0.068 Uiso 1 1 calc R . .
C79 C -0.0459(2) 0.65836(15) 0.25780(14) 0.0297(8) Uani 1 1 d . . .
C80 C -0.0599(3) 0.70182(15) 0.20927(14) 0.0329(9) Uani 1 1 d . . .
H80 H -0.1258 0.7083 0.2020 0.040 Uiso 1 1 calc R . .
C81 C 0.0653(2) 0.84688(15) 0.29334(14) 0.0297(8) Uani 1 1 d . . .
C82 C 0.0297(2) 0.90548(15) 0.26050(14) 0.0304(9) Uani 1 1 d . . .
C82A C -0.0780(2) 0.92663(16) 0.25327(15) 0.0357(9) Uani 1 1 d . . .
H82A H -0.0894 0.9724 0.2460 0.043 Uiso 1 1 calc R . .
H82B H -0.1247 0.9130 0.2890 0.043 Uiso 1 1 calc R . .
C82B C -0.1003(3) 0.90016(19) 0.20350(17) 0.0532(11) Uani 1 1 d . . .
H82C H -0.0536 0.9131 0.1682 0.080 Uiso 1 1 calc R . .
H82D H -0.1694 0.9156 0.1992 0.080 Uiso 1 1 calc R . .
H82E H -0.0923 0.8549 0.2115 0.080 Uiso 1 1 calc R . .
C83 C 0.1123(2) 0.93673(14) 0.23659(13) 0.0285(8) Uani 1 1 d . . .
C83A C 0.1052(3) 1.00321(16) 0.20546(16) 0.0420(10) Uani 1 1 d . . .
H83A H 0.1164 1.0025 0.1643 0.063 Uiso 1 1 calc R . .
H83B H 0.1562 1.0244 0.2136 0.063 Uiso 1 1 calc R . .
H83C H 0.0383 1.0252 0.2186 0.063 Uiso 1 1 calc R . .
C84 C 0.2029(2) 0.89661(14) 0.25059(13) 0.0266(8) Uani 1 1 d . . .
C85 C 0.3070(2) 0.90407(14) 0.23033(13) 0.0256(8) Uani 1 1 d . . .
C86 C 0.3880(2) 0.86447(14) 0.25223(13) 0.0257(8) Uani 1 1 d . . .
C87 C 0.4983(2) 0.86516(15) 0.22975(14) 0.0287(8) Uani 1 1 d . . .
C87A C 0.5537(3) 0.89925(17) 0.17427(15) 0.0408(10) Uani 1 1 d . . .
H87A H 0.5629 0.9402 0.1807 0.061 Uiso 1 1 calc R . .
H87B H 0.5142 0.9039 0.1447 0.061 Uiso 1 1 calc R . .
H87C H 0.6194 0.8755 0.1619 0.061 Uiso 1 1 calc R . .
C88 C 0.5452(2) 0.82440(15) 0.26824(14) 0.0299(9) Uani 1 1 d . . .
C88A C 0.6573(3) 0.81065(17) 0.26813(15) 0.0402(10) Uani 1 1 d . . .
H88A H 0.6955 0.8181 0.2284 0.048 Uiso 1 1 calc R . .
H88B H 0.6739 0.7664 0.2827 0.048 Uiso 1 1 calc R . .
C88B C 0.6905(3) 0.8504(2) 0.30472(18) 0.0597(12) Uani 1 1 d . . .
H88C H 0.6772 0.8942 0.2894 0.090 Uiso 1 1 calc R . .
H88D H 0.7625 0.8392 0.3039 0.090 Uiso 1 1 calc R . .
H88E H 0.6529 0.8433 0.3441 0.090 Uiso 1 1 calc R . .
C89 C 0.4655(2) 0.79756(14) 0.31307(13) 0.0266(8) Uani 1 1 d . . .
C90 C 0.4859(2) 0.75622(15) 0.36221(14) 0.0318(9) Uani 1 1 d . . .
H90 H 0.5547 0.7467 0.3643 0.038 Uiso 1 1 calc R . .
C91 C 0.4189(3) 0.72730(15) 0.40830(14) 0.0331(9) Uani 1 1 d . . .
C92 C 0.4428(3) 0.69148(16) 0.46195(15) 0.0384(9) Uani 1 1 d . . .
C92A C 0.5469(3) 0.67890(19) 0.47651(17) 0.0531(11) Uani 1 1 d . . .
H92A H 0.5401 0.6715 0.5181 0.080 Uiso 1 1 calc R . .
H92B H 0.5826 0.7147 0.4607 0.080 Uiso 1 1 calc R . .
H92C H 0.5847 0.6424 0.4601 0.080 Uiso 1 1 calc R . .
C93 C 0.3536(3) 0.67315(16) 0.49594(14) 0.0362(9) Uani 1 1 d . . .
C93A C 0.3398(3) 0.63687(16) 0.55668(15) 0.0423(10) Uani 1 1 d . . .
H93A H 0.3786 0.6536 0.5788 0.051 Uiso 1 1 calc R . .
H93B H 0.2680 0.6440 0.5754 0.051 Uiso 1 1 calc R . .
C93B C 0.3723(4) 0.56775(19) 0.55920(19) 0.0682(13) Uani 1 1 d . . .
H93C H 0.3265 0.5494 0.5435 0.102 Uiso 1 1 calc R . .
H93D H 0.3707 0.5491 0.5990 0.102 Uiso 1 1 calc R . .
H93E H 0.4407 0.5601 0.5368 0.102 Uiso 1 1 calc R . .
C94 C 0.2738(3) 0.69576(15) 0.46374(14) 0.0343(9) Uani 1 1 d . . .
C95 C 0.1721(3) 0.68587(16) 0.47849(15) 0.0380(9) Uani 1 1 d . . .
H95 H 0.1506 0.6625 0.5146 0.046 Uiso 1 1 calc R . .
C96 C 0.0985(2) 0.70768(15) 0.44434(14) 0.0321(9) Uani 1 1 d . . .
C97 C -0.0082(3) 0.69667(15) 0.46098(15) 0.0367(9) Uani 1 1 d . . .
C97A C -0.0549(3) 0.65960(16) 0.51850(16) 0.0427(10) Uani 1 1 d . . .
H97A H -0.0281 0.6703 0.5495 0.051 Uiso 1 1 calc R . .
H97B H -0.1286 0.6719 0.5266 0.051 Uiso 1 1 calc R . .
C97B C -0.0330(3) 0.58974(18) 0.51828(18) 0.0594(12) Uani 1 1 d . . .
H97C H -0.0639 0.5784 0.4897 0.089 Uiso 1 1 calc R . .
H97D H -0.0608 0.5686 0.5560 0.089 Uiso 1 1 calc R . .
H97E H 0.0398 0.5774 0.5090 0.089 Uiso 1 1 calc R . .
C98 C -0.0539(2) 0.72676(15) 0.41709(15) 0.0332(9) Uani 1 1 d . . .
C98A C -0.1627(3) 0.72985(18) 0.41201(17) 0.0454(10) Uani 1 1 d . . .
H98A H -0.1981 0.7039 0.4447 0.068 Uiso 1 1 calc R . .
H98B H -0.1646 0.7149 0.3766 0.068 Uiso 1 1 calc R . .
H98C H -0.1954 0.7727 0.4114 0.068 Uiso 1 1 calc R . .
C99 C 0.0241(2) 0.75883(15) 0.37482(14) 0.0286(8) Uani 1 1 d . . .
C100 C 0.0034(2) 0.80474(15) 0.32950(14) 0.0314(9) Uani 1 1 d . . .
H100 H -0.0620 0.8079 0.3220 0.038 Uiso 1 1 calc R . .
C101 C 0.2874(2) 0.83481(15) 0.05717(14) 0.0297(8) Uani 1 1 d . . .
C102 C 0.3201(3) 0.81683(16) 0.00198(15) 0.0362(9) Uani 1 1 d . . .
H102 H 0.3193 0.7753 -0.0028 0.043 Uiso 1 1 calc R . .
C103 C 0.3537(3) 0.85949(17) -0.04583(15) 0.0385(9) Uani 1 1 d . . .
H103 H 0.3778 0.8463 -0.0822 0.046 Uiso 1 1 calc R . .
C104 C 0.3516(2) 0.92143(16) -0.03961(14) 0.0352(9) Uani 1 1 d . . .
H104 H 0.3724 0.9501 -0.0723 0.042 Uiso 1 1 calc R . .
C105 C 0.3189(2) 0.94222(15) 0.01453(13) 0.0284(8) Uani 1 1 d . . .
C106 C 0.3044(3) 1.01098(15) 0.02511(14) 0.0316(9) Uani 1 1 d . . .
C107 C 0.3357(2) 1.01038(14) 0.08326(14) 0.0269(8) Uani 1 1 d . . .
C108 C 0.3837(2) 1.05724(15) 0.09531(15) 0.0331(9) Uani 1 1 d . . .
H108 H 0.4025 1.0901 0.0661 0.040 Uiso 1 1 calc R . .
C109 C 0.4037(2) 1.05567(15) 0.14995(15) 0.0345(9) Uani 1 1 d . . .
H109 H 0.4348 1.0877 0.1574 0.041 Uiso 1 1 calc R . .
C110 C 0.3779(2) 1.00693(15) 0.19338(15) 0.0323(9) Uani 1 1 d . . .
H110 H 0.3913 1.0067 0.2300 0.039 Uiso 1 1 calc R . .
C111 C 0.3322(2) 0.95788(14) 0.18352(13) 0.0264(8) Uani 1 1 d . . .
C112 C 0.3128(2) 0.96154(14) 0.12776(13) 0.0251(8) Uani 1 1 d . . .
C113 C 0.2913(2) 0.89735(15) 0.06188(13) 0.0268(8) Uani 1 1 d . . .
C1S C 0.2169(4) 0.9185(2) 0.8355(2) 0.0835(16) Uani 1 1 d . . .
H1S1 H 0.2486 0.8770 0.8495 0.100 Uiso 1 1 calc R . .
H1S2 H 0.1909 0.9149 0.8017 0.100 Uiso 1 1 calc R . .
Cl1S Cl 0.30698(11) 0.96746(6) 0.81526(6) 0.0876(4) Uani 1 1 d . . .
Cl2S Cl 0.11211(13) 0.94336(10) 0.89080(7) 0.1284(7) Uani 1 1 d . . .
C2S C 0.2863(5) 0.5884(2) 0.1559(3) 0.114(2) Uani 1 1 d . . .
H2S1 H 0.3119 0.5939 0.1894 0.137 Uiso 1 1 calc R . .
H2S2 H 0.2558 0.6296 0.1401 0.137 Uiso 1 1 calc R . .
Cl3S Cl 0.39652(16) 0.55939(12) 0.09995(10) 0.1658(10) Uani 1 1 d . . .
Cl4S Cl 0.20014(13) 0.54414(8) 0.17721(7) 0.1108(5) Uani 1 1 d . . .

loop_
_atom_site_aniso_label
_atom_site_aniso_U_11
_atom_site_aniso_U_22
_atom_site_aniso_U_33
_atom_site_aniso_U_23
_atom_site_aniso_U_13
_atom_site_aniso_U_12
N1 0.031 0.027 0.039 -0.003 -0.011 -0.001
N2 0.031 0.030 0.041 -0.003 -0.008 -0.004
N3 0.037 0.036 0.035 -0.003 -0.014 0.000
N4 0.033 0.033 0.035 -0.003 -0.003 -0.011
N5 0.029 0.031 0.027 0.002 -0.008 -0.003
N6 0.025 0.035 0.027 -0.002 -0.004 -0.007
N7 0.032 0.034 0.032 0.003 -0.011 -0.002
N8 0.027 0.035 0.032 0.002 -0.004 -0.011
N9 0.032 0.025 0.034 -0.003 -0.009 -0.003
N10 0.031 0.028 0.039 -0.004 -0.007 -0.005
N11 0.042 0.032 0.033 0.000 -0.016 -0.003
N12 0.032 0.032 0.033 -0.004 -0.003 -0.010
N13 0.025 0.029 0.029 -0.001 -0.008 0.000
N14 0.023 0.030 0.028 -0.001 -0.001 -0.007
N15 0.030 0.036 0.029 0.005 -0.011 -0.002
N16 0.029 0.030 0.032 -0.001 0.000 -0.008
O1 0.0366(14) 0.0246(13) 0.0244(14) -0.0020(10) -0.0034(10) -0.0106(11)
O2 0.0354(13) 0.0267(13) 0.0229(14) -0.0023(10) -0.0032(10) -0.0065(11)
C1 0.032(2) 0.028(2) 0.038(2) -0.0087(18) -0.0058(18) -0.0023(17)
C2 0.031(2) 0.029(2) 0.041(2) -0.0066(18) -0.0094(18) -0.0022(17)
C2A 0.036(2) 0.040(2) 0.052(3) -0.0024(19) -0.0090(19) -0.0049(18)
C2B 0.057(3) 0.086(3) 0.068(3) -0.017(3) -0.025(2) -0.015(2)
C3 0.034(2) 0.026(2) 0.039(2) -0.0045(18) -0.0078(18) -0.0040(17)
C3A 0.037(2) 0.048(3) 0.061(3) 0.007(2) -0.015(2) -0.0093(19)
C4 0.034(2) 0.0214(19) 0.034(2) -0.0064(16) -0.0058(17) -0.0059(16)
C5 0.037(2) 0.0196(19) 0.038(2) -0.0082(17) -0.0042(18) -0.0066(16)
C6 0.034(2) 0.025(2) 0.036(2) -0.0069(16) -0.0045(17) -0.0035(16)
C7 0.031(2) 0.024(2) 0.041(2) -0.0054(17) -0.0071(18) -0.0034(17)
C7A 0.033(2) 0.043(2) 0.061(3) 0.002(2) -0.0089(19) -0.0085(18)
C8 0.026(2) 0.029(2) 0.048(2) -0.0108(18) -0.0074(18) -0.0017(17)
C8A 0.036(2) 0.037(2) 0.056(3) -0.0047(19) -0.0100(19) -0.0047(18)
C8B 0.046(3) 0.044(3) 0.093(4) -0.007(2) -0.003(2) 0.002(2)
C9 0.033(2) 0.027(2) 0.037(2) -0.0081(18) -0.0097(18) -0.0004(17)
C10 0.030(2) 0.037(2) 0.042(2) -0.010(2) -0.0088(18) -0.0020(18)
C10A 0.045(2) 0.041(2) 0.044(2) -0.0013(18) -0.0183(19) 0.0029(19)
C10B 0.061(3) 0.039(2) 0.033(2) 0.0059(18) -0.0086(19) -0.012(2)
C11 0.038(2) 0.033(2) 0.033(2) -0.0109(18) -0.0123(18) 0.0040(18)
C12 0.041(2) 0.039(2) 0.033(2) -0.0052(18) -0.0120(19) 0.0002(19)
C12A 0.056(3) 0.051(3) 0.045(3) 0.000(2) -0.017(2) -0.001(2)
C13 0.051(3) 0.036(2) 0.036(2) 0.0026(19) -0.013(2) 0.000(2)
C13A 0.058(3) 0.052(3) 0.070(3) -0.008(2) -0.028(2) -0.001(2)
C13B 0.073(3) 0.075(3) 0.054(3) -0.009(2) -0.019(2) -0.012(3)
C14 0.045(3) 0.033(2) 0.035(2) 0.0005(17) -0.0091(19) -0.0049(18)
C15 0.049(3) 0.039(2) 0.033(2) -0.0005(18) -0.0024(19) -0.014(2)
C16 0.041(2) 0.033(2) 0.032(2) -0.0075(17) -0.0043(18) -0.0062(18)
C17 0.038(2) 0.035(2) 0.032(2) -0.0068(18) -0.0008(18) -0.0119(18)
C17A 0.045(2) 0.043(2) 0.038(2) -0.0019(19) -0.0043(18) -0.0114(19)
C17B 0.083(3) 0.050(3) 0.045(3) 0.003(2) -0.010(2) -0.025(2)
C18 0.038(2) 0.036(2) 0.036(2) -0.0110(19) -0.0006(19) -0.0089(18)
C18A 0.039(2) 0.049(2) 0.050(3) -0.006(2) -0.0004(19) -0.0087(19)
C19 0.032(2) 0.029(2) 0.037(2) -0.0078(18) -0.0034(17) -0.0056(17)
C20 0.029(2) 0.033(2) 0.043(2) -0.0100(19) -0.0064(18) -0.0011(17)
C21 0.026(2) 0.036(2) 0.030(2) -0.0039(17) -0.0055(16) -0.0046(17)
C22 0.032(2) 0.033(2) 0.028(2) -0.0031(17) -0.0067(17) 0.0002(18)
C22A 0.033(2) 0.038(2) 0.042(2) 0.0022(18) -0.0093(18) -0.0034(17)
C22B 0.042(2) 0.072(3) 0.054(3) -0.007(2) -0.019(2) 0.000(2)
C23 0.032(2) 0.031(2) 0.027(2) -0.0032(16) -0.0057(17) 0.0005(18)
C23A 0.035(2) 0.033(2) 0.046(2) -0.0003(18) -0.0066(18) 0.0009(17)
C24 0.031(2) 0.030(2) 0.0212(19) -0.0045(15) -0.0040(16) -0.0037(17)
C25 0.034(2) 0.028(2) 0.0220(19) -0.0042(16) -0.0080(16) -0.0041(17)
C26 0.033(2) 0.031(2) 0.0228(19) -0.0044(16) -0.0060(16) -0.0085(17)
C27 0.031(2) 0.034(2) 0.031(2) -0.0060(18) -0.0023(18) -0.0065(17)
C27A 0.033(2) 0.058(3) 0.042(2) 0.004(2) -0.0015(18) -0.0050(19)
C28 0.029(2) 0.037(2) 0.032(2) -0.0073(18) -0.0076(18) -0.0041(17)
C28A 0.034(2) 0.046(2) 0.039(2) 0.0014(19) -0.0076(18) -0.0029(18)
C28B 0.039(2) 0.072(3) 0.052(3) -0.002(2) -0.016(2) -0.016(2)
C29 0.026(2) 0.032(2) 0.028(2) -0.0066(17) -0.0072(17) -0.0048(16)
C30 0.028(2) 0.038(2) 0.036(2) -0.0081(19) -0.0117(17) -0.0003(17)
C31 0.034(2) 0.034(2) 0.030(2) -0.0032(18) -0.0106(17) -0.0027(17)
C32 0.036(2) 0.036(2) 0.038(2) 0.0006(19) -0.0125(18) -0.0018(18)
C32A 0.046(3) 0.053(3) 0.051(3) 0.005(2) -0.023(2) -0.003(2)
C33 0.053(3) 0.034(2) 0.034(2) 0.0013(18) -0.014(2) 0.0003(19)
C33A 0.054(3) 0.038(2) 0.044(2) -0.007(2) -0.0165(19) -0.0010(19)
C33B 0.068(3) 0.053(3) 0.047(3) -0.006(2) -0.013(2) -0.009(2)
C34 0.039(2) 0.032(2) 0.034(2) -0.0002(17) -0.0084(18) -0.0010(18)
C35 0.046(3) 0.030(2) 0.035(2) 0.0029(17) -0.0051(19) -0.0064(18)
C36 0.037(2) 0.030(2) 0.034(2) 0.0007(17) -0.0059(18) -0.0052(17)
C37 0.041(2) 0.037(2) 0.034(2) 0.0029(18) -0.0018(18) -0.0127(19)
C37A 0.045(2) 0.049(3) 0.052(3) -0.010(2) -0.007(2) -0.010(2)
C37B 0.065(3) 0.056(3) 0.051(3) -0.005(2) -0.001(2) -0.012(2)
C38 0.033(2) 0.039(2) 0.036(2) -0.0011(18) -0.0066(18) -0.0068(18)
C38A 0.041(3) 0.053(3) 0.056(3) 0.004(2) -0.009(2) -0.014(2)
C39 0.028(2) 0.033(2) 0.029(2) -0.0069(17) -0.0041(16) -0.0040(17)
C40 0.025(2) 0.041(2) 0.033(2) -0.0031(19) -0.0084(17) -0.0063(18)
C41 0.026(2) 0.026(2) 0.038(2) -0.0081(18) -0.0069(17) -0.0035(16)
C42 0.038(2) 0.033(2) 0.051(3) -0.018(2) -0.0081(19) -0.0086(18)
C43 0.047(2) 0.048(3) 0.031(2) -0.018(2) -0.0021(18) -0.0095(19)
C44 0.038(2) 0.044(3) 0.030(2) -0.0032(18) -0.0067(17) -0.0090(18)
C45 0.028(2) 0.034(2) 0.025(2) -0.0058(18) -0.0070(16) -0.0055(16)
C46 0.040(2) 0.028(2) 0.031(2) -0.0013(16) -0.0079(17) -0.0046(17)
C46A 0.045(2) 0.039(2) 0.044(2) -0.0028(18) -0.0199(19) 0.0032(19)
C46B 0.061(3) 0.036(2) 0.031(2) 0.0041(17) -0.0077(19) -0.0108(19)
C47 0.0261(19) 0.0219(19) 0.028(2) -0.0047(17) -0.0022(16) -0.0037(16)
C48 0.034(2) 0.024(2) 0.035(2) 0.0003(16) -0.0018(17) -0.0025(17)
C49 0.040(2) 0.030(2) 0.040(2) -0.0068(18) -0.0068(18) -0.0125(17)
C50 0.035(2) 0.039(2) 0.030(2) -0.0090(18) -0.0084(17) -0.0076(18)
C51 0.030(2) 0.030(2) 0.023(2) -0.0050(17) -0.0037(16) -0.0040(16)
C52 0.0254(19) 0.0212(19) 0.032(2) -0.0045(17) -0.0020(16) -0.0031(15)
C53 0.0254(19) 0.033(2) 0.022(2) -0.0075(17) -0.0015(15) -0.0049(16)
C61 0.031(2) 0.0243(19) 0.037(2) -0.0106(17) -0.0076(17) -0.0001(16)
C62 0.029(2) 0.026(2) 0.036(2) -0.0049(17) -0.0082(17) -0.0002(17)
C62A 0.039(2) 0.040(2) 0.041(2) 0.0005(18) -0.0070(18) -0.0056(18)
C62B 0.051(3) 0.080(3) 0.066(3) -0.018(3) -0.023(2) -0.013(2)
C63 0.035(2) 0.0247(19) 0.034(2) -0.0058(17) -0.0085(18) -0.0015(17)
C63A 0.039(2) 0.046(2) 0.051(3) 0.007(2) -0.0122(19) -0.0078(19)
C64 0.034(2) 0.0224(19) 0.031(2) -0.0067(16) -0.0075(17) -0.0047(16)
C65 0.037(2) 0.0177(18) 0.032(2) -0.0088(16) -0.0063(17) -0.0053(16)
C66 0.032(2) 0.0234(19) 0.031(2) -0.0029(16) -0.0076(17) -0.0036(16)
C67 0.032(2) 0.026(2) 0.040(2) -0.0067(18) -0.0076(18) -0.0031(17)
C67A 0.034(2) 0.043(2) 0.055(3) 0.002(2) -0.0083(19) -0.0076(18)
C68 0.033(2) 0.028(2) 0.040(2) -0.0084(18) -0.0091(18) -0.0019(17)
C68A 0.035(2) 0.040(2) 0.053(3) -0.0017(19) -0.0117(19) -0.0024(18)
C68B 0.049(3) 0.045(3) 0.076(3) -0.002(2) -0.005(2) 0.004(2)
C69 0.032(2) 0.026(2) 0.041(2) -0.0108(18) -0.0121(18) 0.0025(17)
C70 0.034(2) 0.032(2) 0.041(2) -0.0063(19) -0.0148(18) 0.0005(17)
C71 0.037(2) 0.032(2) 0.035(2) -0.0106(18) -0.0149(18) -0.0016(17)
C72 0.051(3) 0.033(2) 0.034(2) -0.0043(18) -0.0182(19) -0.0004(19)
C72A 0.058(3) 0.048(3) 0.046(2) 0.003(2) -0.021(2) -0.002(2)
C73 0.052(3) 0.034(2) 0.035(2) -0.0019(18) -0.016(2) -0.0028(19)
C73A 0.059(3) 0.054(3) 0.039(2) 0.003(2) -0.020(2) -0.010(2)
C73B 0.063(3) 0.057(3) 0.056(3) 0.015(2) -0.015(2) -0.005(2)
C74 0.042(2) 0.038(2) 0.031(2) -0.0044(17) -0.0094(18) -0.0062(18)
C75 0.058(3) 0.038(2) 0.029(2) 0.0000(17) -0.006(2) -0.008(2)
C76 0.051(3) 0.029(2) 0.027(2) -0.0039(16) -0.0046(18) -0.0101(18)
C77 0.040(2) 0.034(2) 0.035(2) -0.0109(18) -0.0029(18) -0.0077(18)
C77A 0.047(2) 0.048(2) 0.034(2) -0.0015(19) -0.0054(18) -0.0131(19)
C77B 0.087(3) 0.046(3) 0.054(3) 0.006(2) -0.016(2) -0.024(2)
C78 0.036(2) 0.029(2) 0.035(2) -0.0087(18) -0.0037(18) -0.0071(17)
C78A 0.046(3) 0.041(2) 0.048(2) -0.0027(19) -0.0021(19) -0.0113(19)
C79 0.032(2) 0.029(2) 0.029(2) -0.0097(18) -0.0045(17) -0.0030(17)
C80 0.031(2) 0.029(2) 0.039(2) -0.0087(19) -0.0051(18) -0.0042(17)
C81 0.031(2) 0.034(2) 0.026(2) -0.0060(17) -0.0093(16) -0.0025(17)
C82 0.030(2) 0.034(2) 0.024(2) -0.0001(17) -0.0057(16) -0.0001(18)
C82A 0.032(2) 0.038(2) 0.033(2) 0.0015(17) -0.0050(17) -0.0010(17)
C82B 0.046(3) 0.063(3) 0.052(3) -0.015(2) -0.015(2) 0.002(2)
C83 0.031(2) 0.025(2) 0.025(2) 0.0004(16) -0.0057(16) 0.0019(17)
C83A 0.035(2) 0.038(2) 0.045(2) -0.0014(19) -0.0013(18) 0.0038(17)
C84 0.035(2) 0.0247(19) 0.0199(19) -0.0012(15) -0.0052(16) -0.0061(17)
C85 0.032(2) 0.0245(19) 0.0201(19) -0.0056(16) -0.0027(16) -0.0051(16)
C86 0.029(2) 0.0234(19) 0.0253(19) -0.0032(15) -0.0067(16) -0.0051(16)
C87 0.029(2) 0.031(2) 0.026(2) -0.0021(17) -0.0035(17) -0.0064(16)
C87A 0.036(2) 0.047(2) 0.033(2) -0.0031(18) -0.0015(18) 0.0005(18)
C88 0.025(2) 0.032(2) 0.033(2) -0.0075(17) -0.0052(17) -0.0008(16)
C88A 0.033(2) 0.044(2) 0.039(2) 0.0026(18) -0.0038(18) -0.0035(18)
C88B 0.041(3) 0.088(3) 0.055(3) -0.005(2) -0.015(2) -0.021(2)
C89 0.026(2) 0.0254(19) 0.028(2) -0.0050(17) -0.0064(16) -0.0022(15)
C90 0.025(2) 0.034(2) 0.035(2) -0.0018(18) -0.0083(17) -0.0018(16)
C91 0.035(2) 0.031(2) 0.036(2) -0.0041(18) -0.0132(18) -0.0017(17)
C92 0.042(3) 0.037(2) 0.036(2) 0.0050(18) -0.0172(19) -0.0028(18)
C92A 0.046(3) 0.061(3) 0.051(3) 0.015(2) -0.023(2) -0.009(2)
C93 0.045(2) 0.033(2) 0.030(2) 0.0017(17) -0.0109(19) -0.0033(18)
C93A 0.053(2) 0.038(2) 0.040(2) -0.0040(19) -0.0137(19) -0.0099(19)
C93B 0.084(3) 0.049(3) 0.061(3) 0.008(2) -0.010(2) -0.003(2)
C94 0.040(2) 0.030(2) 0.030(2) -0.0008(16) -0.0077(18) 0.0014(17)
C95 0.038(2) 0.035(2) 0.035(2) 0.0043(17) -0.0008(19) -0.0074(18)
C96 0.033(2) 0.029(2) 0.032(2) -0.0004(16) -0.0022(17) -0.0069(16)
C97 0.037(2) 0.029(2) 0.041(2) -0.0004(18) -0.0005(19) -0.0088(17)
C97A 0.039(2) 0.040(2) 0.047(2) -0.0045(19) -0.0050(19) -0.0057(18)
C97B 0.072(3) 0.052(3) 0.052(3) -0.004(2) -0.004(2) -0.017(2)
C98 0.032(2) 0.031(2) 0.036(2) -0.0002(17) -0.0078(18) -0.0042(17)
C98A 0.038(2) 0.045(2) 0.051(3) 0.0021(19) -0.0077(19) -0.0116(18)
C99 0.027(2) 0.030(2) 0.030(2) -0.0055(17) -0.0059(17) -0.0035(16)
C100 0.027(2) 0.033(2) 0.036(2) -0.0047(19) -0.0119(17) -0.0021(17)
C101 0.027(2) 0.031(2) 0.033(2) -0.0054(18) -0.0079(16) -0.0069(16)
C102 0.041(2) 0.031(2) 0.040(2) -0.0139(19) -0.0083(18) -0.0078(17)
C103 0.041(2) 0.047(3) 0.029(2) -0.0128(19) -0.0037(17) -0.0095(19)
C104 0.036(2) 0.044(2) 0.025(2) 0.0026(18) -0.0065(17) -0.0102(18)
C105 0.0250(19) 0.040(2) 0.021(2) -0.0014(18) -0.0066(15) -0.0064(16)
C106 0.039(2) 0.027(2) 0.027(2) 0.0029(16) -0.0103(17) -0.0030(17)
C107 0.0241(19) 0.023(2) 0.032(2) -0.0017(17) -0.0025(16) -0.0043(16)
C108 0.035(2) 0.024(2) 0.034(2) 0.0021(17) -0.0008(17) -0.0040(17)
C109 0.036(2) 0.027(2) 0.042(2) -0.0073(18) -0.0058(18) -0.0093(17)
C110 0.034(2) 0.034(2) 0.030(2) -0.0089(18) -0.0072(17) -0.0030(17)
C111 0.0273(19) 0.025(2) 0.026(2) -0.0063(16) -0.0019(16) -0.0036(16)
C112 0.0257(19) 0.0183(19) 0.030(2) -0.0034(17) -0.0019(16) -0.0056(15)
C113 0.0241(19) 0.031(2) 0.027(2) -0.0058(18) -0.0047(15) -0.0045(16)
C1S 0.121(4) 0.059(3) 0.086(4) -0.022(3) -0.060(3) 0.011(3)
Cl1S 0.1032(10) 0.0890(10) 0.0728(9) -0.0160(7) -0.0288(7) 0.0008(8)
Cl2S 0.1089(12) 0.1653(17) 0.0992(12) 0.0427(11) -0.0336(10) -0.0311(11)
C2S 0.167(6) 0.057(3) 0.155(6) -0.054(4) -0.113(5) 0.032(4)
Cl3S 0.1250(15) 0.211(2) 0.1461(17) 0.0739(16) -0.0480(13) -0.0546(15)
Cl4S 0.1233(13) 0.1184(13) 0.0915(11) -0.0222(9) -0.0393(9) 0.0130(10)

loop_
_atom_type_symbol
_atom_type_description
_atom_type_scat_dispersion_real
_atom_type_scat_dispersion_imag
_atom_type_scat_source
O O 0.0106 0.0060 'International Tables Vol C Tables 4.2.6.8 and 6.1.1.4'
N N 0.0061 0.0033 'International Tables Vol C Tables 4.2.6.8 and 6.1.1.4'
C C 0.0033 0.0016 'International Tables Vol C Tables 4.2.6.8 and 6.1.1.4'
H H 0.0000 0.0000 'International Tables Vol C Tables 4.2.6.8 and 6.1.1.4'
Cl Cl 0.1484 0.1585 'International Tables Vol C Tables 4.2.6.8 and 6.1.1.4'

loop_
_geom_angle_atom_site_label_1
_geom_angle_atom_site_label_2
_geom_angle_atom_site_label_3
_geom_angle
_geom_angle_site_symmetry_1
_geom_angle_site_symmetry_3
_geom_angle_publ_flag
C1 N1 C4 107.5(3) . . ?
C9 N2 C6 110.1(3) . . ?
C11 N3 C14 106.6(3) . . ?
C19 N4 C16 109.8(3) . . ?
C21 N5 C24 111.0(3) . . ?
C29 N6 C26 107.1(3) . . ?
C31 N7 C34 110.5(3) . . ?
C36 N8 C39 106.0(3) . . ?
C61 N9 C64 108.3(3) . . ?
C69 N10 C66 109.4(3) . . ?
C74 N11 C71 107.4(3) . . ?
C79 N12 C76 109.1(3) . . ?
C81 N13 C84 111.0(3) . . ?
C89 N14 C86 106.7(2) . . ?
C91 N15 C94 110.3(3) . . ?
C96 N16 C99 106.4(3) . . ?
C53 O1 C52 115.8(2) . . ?
C112 O2 C113 115.6(2) . . ?
N1 C1 C20 126.9(3) . . ?
N1 C1 C2 110.0(3) . . ?
C20 C1 C2 123.1(3) . . ?
C3 C2 C1 106.8(3) . . ?
C3 C2 C2A 126.5(3) . . ?
C1 C2 C2A 126.7(3) . . ?
C2 C2A C2B 113.1(3) . . ?
C2 C3 C4 106.3(3) . . ?
C2 C3 C3A 123.8(3) . . ?
C4 C3 C3A 129.8(3) . . ?
N1 C4 C5 123.8(3) . . ?
N1 C4 C3 109.3(3) . . ?
C5 C4 C3 126.9(3) . . ?
C6 C5 C4 125.7(3) . . ?
C6 C5 C41 116.4(3) . . ?
C4 C5 C41 117.8(3) . . ?
N2 C6 C5 123.8(3) . . ?
N2 C6 C7 106.9(3) . . ?
C5 C6 C7 129.3(3) . . ?
C8 C7 C6 107.4(3) . . ?
C8 C7 C7A 123.9(3) . . ?
C6 C7 C7A 128.7(3) . . ?
C7 C8 C9 108.7(3) . . ?
C7 C8 C8A 126.7(3) . . ?
C9 C8 C8A 124.4(3) . . ?
C8 C8A C8B 112.0(3) . . ?
N2 C9 C10 127.0(3) . . ?
N2 C9 C8 107.0(3) . . ?
C10 C9 C8 125.9(3) . . ?
C9 C10 C11 131.0(3) . . ?
N3 C11 C10 125.0(3) . . ?
N3 C11 C12 110.3(3) . . ?
C10 C11 C12 124.7(3) . . ?
C13 C12 C11 106.5(3) . . ?
C13 C12 C12A 127.9(3) . . ?
C11 C12 C12A 125.6(3) . . ?
C12 C13 C14 106.5(3) . . ?
C12 C13 C13A 128.2(3) . . ?
C14 C13 C13A 125.3(3) . . ?
C13B C13A C13 112.2(3) . . ?
N3 C14 C15 123.9(3) . . ?
N3 C14 C13 110.1(3) . . ?
C15 C14 C13 126.1(3) . . ?
C14 C15 C16 126.9(3) . . ?
N4 C16 C15 123.9(3) . . ?
N4 C16 C17 107.8(3) . . ?
C15 C16 C17 128.3(3) . . ?
C18 C17 C16 107.2(3) . . ?
C18 C17 C17A 128.0(3) . . ?
C16 C17 C17A 124.8(3) . . ?
C17 C17A C17B 112.6(3) . . ?
C17 C18 C19 107.8(3) . . ?
C17 C18 C18A 127.5(3) . . ?
C19 C18 C18A 124.7(3) . . ?
N4 C19 C20 126.2(3) . . ?
N4 C19 C18 107.4(3) . . ?
C20 C19 C18 126.4(3) . . ?
C19 C20 C1 130.1(3) . . ?
N5 C21 C40 127.1(3) . . ?
N5 C21 C22 106.8(3) . . ?
C40 C21 C22 126.0(3) . . ?
C23 C22 C21 108.0(3) . . ?
C23 C22 C22A 127.0(3) . . ?
C21 C22 C22A 124.8(3) . . ?
C22 C22A C22B 111.6(3) . . ?
C22 C23 C24 107.5(3) . . ?
C22 C23 C23A 123.9(3) . . ?
C24 C23 C23A 128.5(3) . . ?
N5 C24 C25 124.2(3) . . ?
N5 C24 C23 106.5(3) . . ?
C25 C24 C23 129.3(3) . . ?
C26 C25 C24 124.0(3) . . ?
C26 C25 C51 119.5(3) . . ?
C24 C25 C51 116.5(3) . . ?
N6 C26 C25 123.5(3) . . ?
N6 C26 C27 109.2(3) . . ?
C25 C26 C27 127.1(3) . . ?
C28 C27 C26 106.0(3) . . ?
C28 C27 C27A 123.6(3) . . ?
C26 C27 C27A 130.4(3) . . ?
C27 C28 C29 107.0(3) . . ?
C27 C28 C28A 127.6(3) . . ?
C29 C28 C28A 125.3(3) . . ?
C28 C28A C28B 112.3(3) . . ?
N6 C29 C30 126.9(3) . . ?
N6 C29 C28 110.5(3) . . ?
C30 C29 C28 122.6(3) . . ?
C31 C30 C29 130.2(3) . . ?
N7 C31 C30 125.7(3) . . ?
N7 C31 C32 107.2(3) . . ?
C30 C31 C32 127.0(3) . . ?
C33 C32 C31 107.9(3) . . ?
C33 C32 C32A 126.9(3) . . ?
C31 C32 C32A 125.2(3) . . ?
C32 C33 C34 107.6(3) . . ?
C32 C33 C33A 127.5(3) . . ?
C34 C33 C33A 124.9(3) . . ?
C33B C33A C33 112.7(3) . . ?
N7 C34 C35 123.8(3) . . ?
N7 C34 C33 106.7(3) . . ?
C35 C34 C33 129.4(3) . . ?
C34 C35 C36 126.4(3) . . ?
N8 C36 C35 124.3(3) . . ?
N8 C36 C37 110.8(3) . . ?
C35 C36 C37 124.9(3) . . ?
C38 C37 C36 106.3(3) . . ?
C38 C37 C37A 129.2(3) . . ?
C36 C37 C37A 124.4(3) . . ?
C37B C37A C37 111.7(3) . . ?
C37 C38 C39 106.4(3) . . ?
C37 C38 C38A 128.5(3) . . ?
C39 C38 C38A 125.0(3) . . ?
N8 C39 C40 124.9(3) . . ?
N8 C39 C38 110.4(3) . . ?
C40 C39 C38 124.5(3) . . ?
C39 C40 C21 130.1(3) . . ?
C42 C41 C53 116.6(3) . . ?
C42 C41 C5 121.9(3) . . ?
C53 C41 C5 121.5(3) . . ?
C43 C42 C41 121.4(3) . . ?
C44 C43 C42 120.1(3) . . ?
C43 C44 C45 120.8(3) . . ?
C53 C45 C44 117.4(3) . . ?
C53 C45 C46 118.1(3) . . ?
C44 C45 C46 124.4(3) . . ?
C46B C46 C45 112.6(3) . . ?
C46B C46 C47 112.7(3) . . ?
C45 C46 C47 106.1(3) . . ?
C46B C46 C46A 108.5(3) . . ?
C45 C46 C46A 108.0(3) . . ?
C47 C46 C46A 108.8(3) . . ?
C52 C47 C48 117.5(3) . . ?
C52 C47 C46 118.5(3) . . ?
C48 C47 C46 124.0(3) . . ?
C49 C48 C47 120.6(3) . . ?
C50 C49 C48 120.3(3) . . ?
C49 C50 C51 121.6(3) . . ?
C52 C51 C50 116.4(3) . . ?
C52 C51 C25 121.2(3) . . ?
C50 C51 C25 122.5(3) . . ?
C47 C52 O1 119.9(3) . . ?
C47 C52 C51 123.6(3) . . ?
O1 C52 C51 116.5(3) . . ?
C45 C53 O1 120.5(3) . . ?
C45 C53 C41 123.6(3) . . ?
O1 C53 C41 115.9(3) . . ?
N9 C61 C80 126.6(3) . . ?
N9 C61 C62 109.5(3) . . ?
C80 C61 C62 123.9(3) . . ?
C63 C62 C61 107.5(3) . . ?
C63 C62 C62A 126.3(3) . . ?
C61 C62 C62A 126.1(3) . . ?
C62 C62A C62B 113.4(3) . . ?
C62 C63 C64 106.5(3) . . ?
C62 C63 C63A 124.3(3) . . ?
C64 C63 C63A 129.1(3) . . ?
N9 C64 C65 124.5(3) . . ?
N9 C64 C63 108.1(3) . . ?
C65 C64 C63 127.4(3) . . ?
C66 C65 C64 126.2(3) . . ?
C66 C65 C101 115.7(3) . . ?
C64 C65 C101 118.2(3) . . ?
N10 C66 C65 123.7(3) . . ?
N10 C66 C67 107.4(3) . . ?
C65 C66 C67 128.9(3) . . ?
C68 C67 C66 106.9(3) . . ?
C68 C67 C67A 123.5(3) . . ?
C66 C67 C67A 129.5(3) . . ?
C67 C68 C69 108.4(3) . . ?
C67 C68 C68A 126.5(3) . . ?
C69 C68 C68A 124.9(3) . . ?
C68 C68A C68B 112.5(3) . . ?
N10 C69 C70 126.5(3) . . ?
N10 C69 C68 107.8(3) . . ?
C70 C69 C68 125.7(3) . . ?
C71 C70 C69 130.0(3) . . ?
N11 C71 C70 125.9(3) . . ?
N11 C71 C72 109.5(3) . . ?
C70 C71 C72 124.6(3) . . ?
C73 C72 C71 106.8(3) . . ?
C73 C72 C72A 128.2(3) . . ?
C71 C72 C72A 125.0(3) . . ?
C72 C73 C74 106.6(3) . . ?
C72 C73 C73A 127.4(3) . . ?
C74 C73 C73A 126.1(3) . . ?
C73 C73A C73B 113.7(3) . . ?
N11 C74 C75 124.1(3) . . ?
N11 C74 C73 109.8(3) . . ?
C75 C74 C73 126.1(3) . . ?
C74 C75 C76 127.3(3) . . ?
N12 C76 C75 123.8(3) . . ?
N12 C76 C77 108.5(3) . . ?
C75 C76 C77 127.7(3) . . ?
C78 C77 C76 106.8(3) . . ?
C78 C77 C77A 127.8(3) . . ?
C76 C77 C77A 125.4(3) . . ?
C77 C77A C77B 112.7(3) . . ?
C77 C78 C79 107.4(3) . . ?
C77 C78 C78A 126.7(3) . . ?
C79 C78 C78A 125.9(3) . . ?
N12 C79 C80 125.4(3) . . ?
N12 C79 C78 108.2(3) . . ?
C80 C79 C78 126.5(3) . . ?
C79 C80 C61 130.2(3) . . ?
N13 C81 C100 127.2(3) . . ?
N13 C81 C82 106.8(3) . . ?
C100 C81 C82 125.7(3) . . ?
C83 C82 C81 107.8(3) . . ?
C83 C82 C82A 126.7(3) . . ?
C81 C82 C82A 125.5(3) . . ?
C82 C82A C82B 111.5(3) . . ?
C82 C83 C84 108.1(3) . . ?
C82 C83 C83A 124.0(3) . . ?
C84 C83 C83A 127.7(3) . . ?
N13 C84 C85 124.0(3) . . ?
N13 C84 C83 106.1(3) . . ?
C85 C84 C83 129.8(3) . . ?
C84 C85 C86 123.9(3) . . ?
C84 C85 C111 117.4(3) . . ?
C86 C85 C111 118.7(3) . . ?
N14 C86 C85 122.8(3) . . ?
N14 C86 C87 110.0(3) . . ?
C85 C86 C87 127.2(3) . . ?
C88 C87 C86 105.8(3) . . ?
C88 C87 C87A 124.2(3) . . ?
C86 C87 C87A 129.8(3) . . ?
C87 C88 C89 107.3(3) . . ?
C87 C88 C88A 127.8(3) . . ?
C89 C88 C88A 124.9(3) . . ?
C88 C88A C88B 112.7(3) . . ?
N14 C89 C90 126.8(3) . . ?
N14 C89 C88 110.1(3) . . ?
C90 C89 C88 123.0(3) . . ?
C91 C90 C89 129.7(3) . . ?
N15 C91 C90 125.8(3) . . ?
N15 C91 C92 107.1(3) . . ?
C90 C91 C92 127.2(3) . . ?
C93 C92 C91 107.6(3) . . ?
C93 C92 C92A 127.4(3) . . ?
C91 C92 C92A 124.9(3) . . ?
C92 C93 C94 107.5(3) . . ?
C92 C93 C93A 126.9(3) . . ?
C94 C93 C93A 125.6(3) . . ?
C93B C93A C93 114.7(3) . . ?
N15 C94 C95 123.5(3) . . ?
N15 C94 C93 107.5(3) . . ?
C95 C94 C93 128.9(3) . . ?
C94 C95 C96 126.2(3) . . ?
N16 C96 C95 124.5(3) . . ?
N16 C96 C97 110.4(3) . . ?
C95 C96 C97 125.1(3) . . ?
C98 C97 C96 106.6(3) . . ?
C98 C97 C97A 129.1(3) . . ?
C96 C97 C97A 124.2(3) . . ?
C97B C97A C97 112.8(3) . . ?
C97 C98 C99 106.3(3) . . ?
C97 C98 C98A 128.4(3) . . ?
C99 C98 C98A 125.3(3) . . ?
N16 C99 C100 125.0(3) . . ?
N16 C99 C98 110.2(3) . . ?
C100 C99 C98 124.1(3) . . ?
C99 C100 C81 130.0(3) . . ?
C102 C101 C113 116.9(3) . . ?
C102 C101 C65 122.8(3) . . ?
C113 C101 C65 120.2(3) . . ?
C103 C102 C101 121.2(3) . . ?
C104 C103 C102 119.9(3) . . ?
C103 C104 C105 121.4(3) . . ?
C113 C105 C104 117.0(3) . . ?
C113 C105 C106 117.7(3) . . ?
C104 C105 C106 125.2(3) . . ?
C105 C106 C10B 112.3(3) . . ?
C105 C106 C107 106.6(2) . . ?
C10B C106 C107 112.6(3) . . ?
C105 C106 C10A 108.0(3) . . ?
C10B C106 C10A 108.5(3) . . ?
C107 C106 C10A 108.8(3) . . ?
C112 C107 C108 116.9(3) . . ?
C112 C107 C106 118.9(3) . . ?
C108 C107 C106 124.2(3) . . ?
C109 C108 C107 121.0(3) . . ?
C110 C109 C108 120.3(3) . . ?
C109 C110 C111 121.3(3) . . ?
C110 C111 C112 116.5(3) . . ?
C110 C111 C85 121.1(3) . . ?
C112 C111 C85 122.4(3) . . ?
C107 C112 O2 119.5(3) . . ?
C107 C112 C111 124.0(3) . . ?
O2 C112 C111 116.4(3) . . ?
C105 C113 C101 123.4(3) . . ?
C105 C113 O2 120.7(3) . . ?
C101 C113 O2 115.9(3) . . ?
Cl1S C1S Cl2S 113.9(3) . . ?
Cl4S C2S Cl3S 114.8(3) . . ?

loop_
_geom_bond_atom_site_label_1
_geom_bond_atom_site_label_2
_geom_bond_distance
_geom_bond_site_symmetry_2
_geom_bond_publ_flag
N1 C1 1.353(4) . ?
N1 C4 1.360(4) . ?
N2 C9 1.374(4) . ?
N2 C6 1.376(4) . ?
N3 C11 1.362(4) . ?
N3 C14 1.362(4) . ?
N4 C19 1.362(4) . ?
N4 C16 1.367(4) . ?
N5 C21 1.367(4) . ?
N5 C24 1.369(4) . ?
N6 C29 1.350(4) . ?
N6 C26 1.368(4) . ?
N7 C31 1.363(4) . ?
N7 C34 1.368(4) . ?
N8 C36 1.352(4) . ?
N8 C39 1.361(4) . ?
N9 C61 1.350(4) . ?
N9 C64 1.374(4) . ?
N10 C69 1.367(4) . ?
N10 C66 1.378(4) . ?
N11 C74 1.357(4) . ?
N11 C71 1.359(4) . ?
N12 C79 1.354(4) . ?
N12 C76 1.363(4) . ?
N13 C81 1.367(4) . ?
N13 C84 1.372(4) . ?
N14 C89 1.355(4) . ?
N14 C86 1.366(4) . ?
N15 C91 1.360(4) . ?
N15 C94 1.369(4) . ?
N16 C96 1.356(4) . ?
N16 C99 1.362(4) . ?
O1 C53 1.388(4) . ?
O1 C52 1.392(4) . ?
O2 C112 1.394(4) . ?
O2 C113 1.397(4) . ?
C1 C20 1.413(5) . ?
C1 C2 1.445(5) . ?
C2 C3 1.360(5) . ?
C2 C2A 1.510(5) . ?
C2A C2B 1.521(5) . ?
C3 C4 1.461(5) . ?
C3 C3A 1.511(5) . ?
C4 C5 1.418(5) . ?
C5 C6 1.405(5) . ?
C5 C41 1.499(5) . ?
C6 C7 1.451(5) . ?
C7 C8 1.360(5) . ?
C7 C7A 1.510(5) . ?
C8 C9 1.434(5) . ?
C8 C8A 1.503(5) . ?
C8A C8B 1.522(5) . ?
C9 C10 1.382(5) . ?
C10 C11 1.390(5) . ?
C10A C106 1.541(5) . ?
C10B C106 1.529(5) . ?
C11 C12 1.452(5) . ?
C12 C13 1.360(5) . ?
C12 C12A 1.501(5) . ?
C13 C14 1.457(5) . ?
C13 C13A 1.522(5) . ?
C13A C13B 1.482(6) . ?
C14 C15 1.387(5) . ?
C15 C16 1.388(5) . ?
C16 C17 1.442(5) . ?
C17 C18 1.365(5) . ?
C17 C17A 1.505(5) . ?
C17A C17B 1.521(5) . ?
C18 C19 1.447(5) . ?
C18 C18A 1.509(5) . ?
C19 C20 1.381(5) . ?
C21 C40 1.386(4) . ?
C21 C22 1.440(5) . ?
C22 C23 1.370(4) . ?
C22 C22A 1.497(5) . ?
C22A C22B 1.515(5) . ?
C23 C24 1.452(5) . ?
C23 C23A 1.498(5) . ?
C24 C25 1.414(4) . ?
C25 C26 1.406(4) . ?
C25 C51 1.493(4) . ?
C26 C27 1.476(5) . ?
C27 C28 1.355(5) . ?
C27 C27A 1.507(5) . ?
C28 C29 1.449(5) . ?
C28 C28A 1.496(5) . ?
C28A C28B 1.517(5) . ?
C29 C30 1.397(5) . ?
C30 C31 1.383(5) . ?
C31 C32 1.432(5) . ?
C32 C33 1.368(5) . ?
C32 C32A 1.496(5) . ?
C33 C34 1.443(5) . ?
C33 C33A 1.515(5) . ?
C33A C33B 1.503(5) . ?
C34 C35 1.380(5) . ?
C35 C36 1.392(5) . ?
C36 C37 1.459(5) . ?
C37 C38 1.344(5) . ?
C37 C37A 1.511(5) . ?
C37A C37B 1.490(5) . ?
C38 C39 1.461(5) . ?
C38 C38A 1.503(5) . ?
C39 C40 1.385(5) . ?
C41 C42 1.390(5) . ?
C41 C53 1.394(4) . ?
C42 C43 1.382(5) . ?
C43 C44 1.376(5) . ?
C44 C45 1.396(5) . ?
C45 C53 1.381(4) . ?
C45 C46 1.534(5) . ?
C46 C46B 1.531(5) . ?
C46 C47 1.536(5) . ?
C46 C46A 1.545(5) . ?
C47 C52 1.387(4) . ?
C47 C48 1.392(4) . ?
C48 C49 1.382(5) . ?
C49 C50 1.373(5) . ?
C50 C51 1.395(5) . ?
C51 C52 1.395(4) . ?
C61 C80 1.401(4) . ?
C61 C62 1.443(5) . ?
C62 C63 1.356(4) . ?
C62 C62A 1.506(5) . ?
C62A C62B 1.520(5) . ?
C63 C64 1.469(5) . ?
C63 C63A 1.508(5) . ?
C64 C65 1.408(4) . ?
C65 C66 1.403(5) . ?
C65 C101 1.496(5) . ?
C66 C67 1.455(5) . ?
C67 C68 1.363(5) . ?
C67 C67A 1.497(5) . ?
C68 C69 1.434(5) . ?
C68 C68A 1.506(5) . ?
C68A C68B 1.510(5) . ?
C69 C70 1.393(5) . ?
C70 C71 1.382(5) . ?
C71 C72 1.449(5) . ?
C72 C73 1.357(5) . ?
C72 C72A 1.496(5) . ?
C73 C74 1.448(5) . ?
C73 C73A 1.499(5) . ?
C73A C73B 1.522(5) . ?
C74 C75 1.389(5) . ?
C75 C76 1.393(5) . ?
C76 C77 1.442(5) . ?
C77 C78 1.365(5) . ?
C77 C77A 1.496(5) . ?
C77A C77B 1.525(5) . ?
C78 C79 1.447(5) . ?
C78 C78A 1.500(5) . ?
C79 C80 1.388(5) . ?
C81 C100 1.391(4) . ?
C81 C82 1.444(5) . ?
C82 C83 1.363(4) . ?
C82 C82A 1.491(5) . ?
C82A C82B 1.510(5) . ?
C83 C84 1.450(4) . ?
C83 C83A 1.503(5) . ?
C84 C85 1.406(4) . ?
C85 C86 1.415(4) . ?
C85 C111 1.495(4) . ?
C86 C87 1.466(4) . ?
C87 C88 1.350(4) . ?
C87 C87A 1.500(5) . ?
C88 C89 1.453(4) . ?
C88 C88A 1.494(5) . ?
C88A C88B 1.507(5) . ?
C89 C90 1.398(4) . ?
C90 C91 1.385(5) . ?
C91 C92 1.451(5) . ?
C92 C93 1.368(5) . ?
C92 C92A 1.494(5) . ?
C93 C94 1.437(5) . ?
C93 C93A 1.510(5) . ?
C93A C93B 1.486(5) . ?
C94 C95 1.383(5) . ?
C95 C96 1.398(5) . ?
C96 C97 1.455(5) . ?
C97 C98 1.351(5) . ?
C97 C97A 1.523(5) . ?
C97A C97B 1.496(5) . ?
C98 C99 1.459(5) . ?
C98 C98A 1.493(5) . ?
C99 C100 1.382(4) . ?
C101 C102 1.389(5) . ?
C101 C113 1.391(4) . ?
C102 C103 1.379(5) . ?
C103 C104 1.372(5) . ?
C104 C105 1.391(5) . ?
C105 C113 1.382(4) . ?
C105 C106 1.529(5) . ?
C106 C107 1.534(5) . ?
C107 C112 1.384(4) . ?
C107 C108 1.393(5) . ?
C108 C109 1.382(5) . ?
C109 C110 1.376(5) . ?
C110 C111 1.393(4) . ?
C111 C112 1.397(4) . ?
C1S Cl1S 1.682(5) . ?
C1S Cl2S 1.780(5) . ?
C2S Cl4S 1.573(6) . ?
C2S Cl3S 1.861(7) . ?
